data_7037905
loop_
_publ_author_name
'Chen, Sheng-Chun'
'Dai, An-Qi'
'Huang, Kun-Lin'
'Zhang, Zhi-Hui'
'Cui, Ai-Jun'
'He, Ming-Yang'
'Chen, Qun'

_publ_section_title
;
 Assembly of 1D, 2D and 3D lanthanum(iii) coordination polymers with
 perchlorinated benzenedicarboxylates: positional isomeric effect,
 structural transformation and ring-opening polymerisation of glycolide.
;
_journal_issue 8
_journal_name_full 'Dalton transactions (Cambridge, England : 2003)'
_journal_page_first 3577
_journal_page_last 3589
_journal_paper_doi 10.1039/c5dt04687d
_journal_volume 45
_journal_year 2016
_chemical_formula_moiety 'C19 H19 Cl6 La N O9'
_chemical_formula_sum 'C19 H19 Cl6 La N O9'
_chemical_formula_weight 756.96
_space_group_crystal_system triclinic
_space_group_IT_number 2
_space_group_name_Hall '-P 1'
_space_group_name_H-M_alt 'P -1'
_symmetry_space_group_name_Hall '-P 1'
_symmetry_space_group_name_H-M 'P -1'
_atom_sites_solution_hydrogens mixed
_audit_creation_method SHELXL-2014/7
_audit_update_record
;
2015-12-27 deposited with the CCDC.
2016-01-07 downloaded from the CCDC.
;
_cell_angle_alpha 103.246(2)
_cell_angle_beta 95.911(3)
_cell_angle_gamma 92.019(2)
_cell_formula_units_Z 2
_cell_length_a 10.5749(11)
_cell_length_b 11.5384(12)
_cell_length_c 12.1502(12)
_cell_measurement_reflns_used 3739
_cell_measurement_temperature 123(2)
_cell_measurement_theta_max 28.12
_cell_measurement_theta_min 2.21
_cell_volume 1432.8(3)
_computing_cell_refinement 'Bruker APEX II'
_computing_data_collection 'Bruker APEX II'
_computing_data_reduction 'Bruker SAINT'
_computing_molecular_graphics SHELXTL
_computing_publication_material SHELXTL
_computing_structure_refinement 'SHELXL-2014/7 (Sheldrick, 2014)'
_computing_structure_solution 'Bruker SHELXTL'
_diffrn_ambient_temperature 123(2)
_diffrn_measured_fraction_theta_full 0.995
_diffrn_measured_fraction_theta_max 0.971
_diffrn_measurement_device_type 'CCD area detector'
_diffrn_measurement_method 'phi and omega scans'
_diffrn_radiation_type MoK\a
_diffrn_radiation_wavelength 0.71073
_diffrn_reflns_av_R_equivalents 0.0862
_diffrn_reflns_av_unetI/netI 0.0835
_diffrn_reflns_laue_measured_fraction_full 0.995
_diffrn_reflns_laue_measured_fraction_max 0.971
_diffrn_reflns_limit_h_max 12
_diffrn_reflns_limit_h_min -13
_diffrn_reflns_limit_k_max 14
_diffrn_reflns_limit_k_min -14
_diffrn_reflns_limit_l_max 15
_diffrn_reflns_limit_l_min -14
_diffrn_reflns_number 9449
_diffrn_reflns_point_group_measured_fraction_full 0.995
_diffrn_reflns_point_group_measured_fraction_max 0.971
_diffrn_reflns_theta_full 25.242
_diffrn_reflns_theta_max 26.999
_diffrn_reflns_theta_min 1.733
_exptl_absorpt_coefficient_mu 2.095
_exptl_absorpt_correction_T_max 0.66
_exptl_absorpt_correction_T_min 0.61
_exptl_absorpt_correction_type multi-scan
_exptl_absorpt_process_details 'SASABS; Bruker, 2008'
_exptl_crystal_colour colorless
_exptl_crystal_density_diffrn 1.755
_exptl_crystal_description block
_exptl_crystal_F_000 742
_exptl_crystal_size_max 0.260
_exptl_crystal_size_mid 0.240
_exptl_crystal_size_min 0.220
_refine_diff_density_max 1.604
_refine_diff_density_min -1.680
_refine_diff_density_rms 0.194
_refine_ls_extinction_method none
_refine_ls_goodness_of_fit_ref 1.037
_refine_ls_hydrogen_treatment constr
_refine_ls_matrix_type full
_refine_ls_number_parameters 375
_refine_ls_number_reflns 6091
_refine_ls_number_restraints 2
_refine_ls_restrained_S_all 1.037
_refine_ls_R_factor_all 0.0628
_refine_ls_R_factor_gt 0.0527
_refine_ls_shift/su_max 0.001
_refine_ls_shift/su_mean 0.000
_refine_ls_structure_factor_coef Fsqd
_refine_ls_weighting_details 'w=1/[\s^2^(Fo^2^)+(0.0809P)^2^] where P=(Fo^2^+2Fc^2^)/3'
_refine_ls_weighting_scheme calc
_refine_ls_wR_factor_gt 0.1379
_refine_ls_wR_factor_ref 0.1431
_reflns_Friedel_coverage 0.000
_reflns_number_gt 5052
_reflns_number_total 6091
_reflns_threshold_expression 'I > 2\s(I)'
_cod_data_source_file c5dt04687d2.cif
_cod_data_source_block 5
_cod_depositor_comments 'Adding full bibliography for 7037901--7037908.cif.'
_cod_database_code 7037905
_shelx_shelxl_version_number 2014/7
_shelx_space_group_comment
;
The symmetry employed for this shelxl refinement is uniquely defined
by the following loop, which should always be used as a source of
symmetry information in preference to the above space-group names.
They are only intended as comments.
;
_shelx_estimated_absorpt_t_min 0.612
_shelx_estimated_absorpt_t_max 0.656

loop_
_space_group_symop_operation_xyz
'x, y, z'
'-x, -y, -z'

loop_
_atom_site_label
_atom_site_type_symbol
_atom_site_fract_x
_atom_site_fract_y
_atom_site_fract_z
_atom_site_U_iso_or_equiv
_atom_site_adp_type
_atom_site_occupancy
_atom_site_site_symmetry_order
_atom_site_calc_flag
_atom_site_refinement_flags_posn
_atom_site_refinement_flags_adp
_atom_site_refinement_flags_occupancy
_atom_site_disorder_assembly
_atom_site_disorder_group
C1 C 0.7309(5) 0.4645(5) 0.4158(5) 0.0384(13) Uani 1 1 d . . . . .
C2 C 0.8725(6) 0.4837(5) 0.4599(5) 0.0389(13) Uani 1 1 d . . . . .
C3 C 0.9497(6) 0.3906(5) 0.4409(5) 0.0385(13) Uani 1 1 d . . . . .
C4 C 0.9188(6) 0.5931(5) 0.5219(5) 0.0407(14) Uani 1 1 d . . . . .
C5 C 0.5046(5) 0.2548(5) 0.0087(5) 0.0311(11) Uani 1 1 d . . . . .
C6 C 0.5046(5) 0.1229(5) 0.0043(5) 0.0321(11) Uani 1 1 d . . . . .
C7 C 0.4229(5) 0.0734(4) 0.0668(5) 0.0324(12) Uani 1 1 d . . . . .
C8 C 0.4164(5) -0.0483(5) 0.0624(5) 0.0342(12) Uani 1 1 d . . . . .
C9 C 0.2727(5) 0.5386(5) 0.0778(5) 0.0360(12) Uani 1 1 d . . . . .
C10 C 0.1329(5) 0.5192(4) 0.0376(4) 0.0292(11) Uani 1 1 d . . . . .
C11 C 0.0522(5) 0.4497(5) 0.0845(4) 0.0286(11) Uani 1 1 d . . . . .
C12 C 0.0760(5) 0.5715(5) -0.0466(4) 0.0285(11) Uani 1 1 d . . . . .
N1 N 0.9601(18) 0.7708(15) 0.2286(15) 0.064(4) Uani 0.5 1 d . . P A 1
O7 O 0.7672(10) 0.6697(9) 0.1945(6) 0.027 Uani 0.5 1 d . . P A 1
C13 C 0.8674(18) 0.6979(14) 0.2510(14) 0.072(5) Uani 0.5 1 d . . P A 1
H13A H 0.8836 0.6669 0.3167 0.086 Uiso 0.5 1 calc R U P A 1
C14 C 1.074(4) 0.787(2) 0.298(3) 0.097(11) Uani 0.5 1 d . . P A 1
H14A H 1.1441 0.7832 0.2498 0.116 Uiso 0.5 1 calc R U P A 1
H14B H 1.0804 0.7194 0.3358 0.116 Uiso 0.5 1 calc R U P A 1
C15 C 1.0901(18) 0.8962(15) 0.3835(13) 0.077(5) Uani 0.5 1 d . . P A 1
H15A H 1.0097 0.9131 0.4159 0.116 Uiso 0.5 1 calc R U P A 1
H15B H 1.1154 0.9614 0.3494 0.116 Uiso 0.5 1 calc R U P A 1
H15C H 1.1564 0.8891 0.4438 0.116 Uiso 0.5 1 calc R U P A 1
C16 C 0.922(3) 0.839(2) 0.148(2) 0.072(7) Uani 0.5 1 d . . P A 1
H16A H 0.8354 0.8111 0.1098 0.087 Uiso 0.5 1 calc R U P A 1
H16B H 0.9816 0.8307 0.0893 0.087 Uiso 0.5 1 calc R U P A 1
C17 C 0.923(3) 0.9672(17) 0.212(2) 0.110(8) Uani 0.5 1 d . . P A 1
H17A H 0.9033 1.0172 0.1579 0.165 Uiso 0.5 1 calc R U P A 1
H17B H 1.0077 0.9923 0.2535 0.165 Uiso 0.5 1 calc R U P A 1
H17C H 0.8593 0.9755 0.2657 0.165 Uiso 0.5 1 calc R U P A 1
C18 C 0.4460(10) 0.7498(8) 0.4001(7) 0.082(3) Uani 1 1 d . U . . .
H18A H 0.4404 0.6900 0.4466 0.098 Uiso 1 1 calc R U . . .
H18B H 0.3700 0.7327 0.3429 0.098 Uiso 1 1 calc R U . . .
C19 C 0.4249(9) 0.8676(4) 0.4787(8) 0.112(4) Uani 1 1 d D . . . .
H19A H 0.3769 0.9170 0.4356 0.167 Uiso 1 1 calc R U . . .
H19B H 0.5074 0.9088 0.5120 0.167 Uiso 1 1 calc R U . . .
H19C H 0.3768 0.8534 0.5396 0.167 Uiso 1 1 calc R U . . .
N1' N 0.914(2) 0.809(2) 0.1911(19) 0.057(5) Uani 0.5 1 d . . P A 2
O7' O 0.7584(13) 0.6782(11) 0.2174(8) 0.042 Uani 0.5 1 d . . P A 2
C13' C 0.8036(11) 0.7404(11) 0.1562(12) 0.046(3) Uani 0.5 1 d . . P A 2
H13B H 0.7593 0.7395 0.0838 0.055 Uiso 0.5 1 calc R U P A 2
C14' C 0.9770(18) 0.8264(16) 0.3059(17) 0.067(5) Uani 0.5 1 d . . P A 2
H14C H 1.0242 0.9054 0.3300 0.080 Uiso 0.5 1 calc R U P A 2
H14D H 0.9139 0.8216 0.3597 0.080 Uiso 0.5 1 calc R U P A 2
C15' C 1.063(2) 0.732(2) 0.302(2) 0.070(6) Uani 0.5 1 d . . P A 2
H15D H 1.1009 0.7331 0.3796 0.105 Uiso 0.5 1 calc R U P A 2
H15E H 1.1310 0.7438 0.2558 0.105 Uiso 0.5 1 calc R U P A 2
H15F H 1.0167 0.6550 0.2687 0.105 Uiso 0.5 1 calc R U P A 2
C16' C 0.9568(17) 0.8755(15) 0.0985(17) 0.057(5) Uani 0.5 1 d . . P A 2
H16C H 1.0502 0.8749 0.0970 0.068 Uiso 0.5 1 calc R U P A 2
H16D H 0.9149 0.8352 0.0219 0.068 Uiso 0.5 1 calc R U P A 2
C17' C 0.9179(19) 0.9999(15) 0.1307(14) 0.072(5) Uani 0.5 1 d . . P A 2
H17D H 0.9377 1.0422 0.0726 0.108 Uiso 0.5 1 calc R U P A 2
H17E H 0.9642 1.0405 0.2043 0.108 Uiso 0.5 1 calc R U P A 2
H17F H 0.8262 0.9993 0.1365 0.108 Uiso 0.5 1 calc R U P A 2
Cl1 Cl 0.88646(16) 0.24982(14) 0.36532(13) 0.0486(4) Uani 1 1 d . . . . .
Cl2 Cl 0.82123(15) 0.70910(14) 0.55102(14) 0.0503(4) Uani 1 1 d . . . . .
Cl3 Cl 0.31927(16) 0.16300(13) 0.14192(15) 0.0490(4) Uani 1 1 d . . . . .
Cl4 Cl 0.31245(15) -0.10782(13) 0.13530(14) 0.0461(4) Uani 1 1 d . . . . .
Cl5 Cl 0.11903(13) 0.38641(13) 0.19141(12) 0.0398(3) Uani 1 1 d . . . . .
Cl6 Cl 0.16808(13) 0.66015(13) -0.10599(13) 0.0410(3) Uani 1 1 d . . . . .
La1 La 0.55439(3) 0.54877(2) 0.17790(2) 0.02840(12) Uani 1 1 d . . . . .
O1 O 0.6969(6) 0.5141(5) 0.3395(5) 0.041 Uani 0.75 1 d . . P A 1
O2 O 0.6621(6) 0.3914(5) 0.4412(5) 0.042 Uani 0.75 1 d . . P A 1
O1' O 0.7095(17) 0.4673(15) 0.2981(14) 0.041 Uani 0.25 1 d . . P A 2
O2' O 0.6561(17) 0.4499(16) 0.4807(15) 0.042 Uani 0.25 1 d . . P A 2
O3 O 0.5360(4) 0.3270(3) 0.1003(3) 0.0344(8) Uani 1 1 d . . . . .
O4 O 0.4754(4) 0.2793(3) -0.0877(3) 0.0381(9) Uani 1 1 d . . . . .
O5 O 0.3536(3) 0.4943(3) 0.0121(3) 0.0318(8) Uani 1 1 d . . . . .
O6 O 0.3057(4) 0.5984(3) 0.1771(3) 0.0382(9) Uani 1 1 d . . . . .
O8 O 0.5387(5) 0.7227(4) 0.3447(4) 0.0610(13) Uani 1 1 d . U . . .
H8A H 0.6187 0.7639 0.3467 0.073 Uiso 1 1 d R U . . .
O1W O 0.4369(4) 0.4610(3) 0.3195(3) 0.0438(10) Uani 1 1 d . . . . .
H1WB H 0.4826 0.4113 0.3443 0.053 Uiso 1 1 d R U . . .
H1WC H 0.3673 0.4245 0.2860 0.053 Uiso 1 1 d R U . . .

loop_
_atom_site_aniso_label
_atom_site_aniso_U_11
_atom_site_aniso_U_22
_atom_site_aniso_U_33
_atom_site_aniso_U_23
_atom_site_aniso_U_13
_atom_site_aniso_U_12
C1 0.023(3) 0.055(3) 0.038(3) 0.016(3) -0.007(2) 0.006(2)
C2 0.031(3) 0.051(3) 0.036(3) 0.016(3) -0.004(2) 0.011(3)
C3 0.036(3) 0.043(3) 0.036(3) 0.016(2) -0.009(2) -0.003(2)
C4 0.038(3) 0.048(3) 0.038(3) 0.016(3) -0.001(3) 0.020(3)
C5 0.024(3) 0.031(3) 0.042(3) 0.013(2) 0.007(2) 0.008(2)
C6 0.027(3) 0.032(3) 0.040(3) 0.015(2) 0.003(2) -0.003(2)
C7 0.032(3) 0.025(2) 0.040(3) 0.004(2) 0.009(2) 0.008(2)
C8 0.028(3) 0.031(3) 0.047(3) 0.019(2) -0.001(2) -0.001(2)
C9 0.029(3) 0.034(3) 0.049(3) 0.013(2) 0.017(3) 0.008(2)
C10 0.023(3) 0.030(3) 0.035(3) 0.008(2) 0.001(2) 0.002(2)
C11 0.016(2) 0.042(3) 0.029(3) 0.014(2) -0.002(2) 0.003(2)
C12 0.021(3) 0.035(3) 0.032(3) 0.015(2) 0.002(2) -0.003(2)
N1 0.077(13) 0.063(10) 0.050(9) 0.015(8) -0.004(8) -0.011(8)
O7 0.029 0.028 0.026 0.013 0.000 -0.011
C13 0.084(13) 0.063(9) 0.064(10) 0.016(7) 0.001(9) -0.041(9)
C14 0.12(3) 0.078(19) 0.099(18) 0.030(16) 0.039(18) -0.020(19)
C15 0.080(12) 0.082(11) 0.054(9) -0.023(8) 0.022(9) 0.003(9)
C16 0.045(15) 0.07(2) 0.09(3) -0.002(13) -0.014(15) 0.002(15)
C17 0.14(2) 0.074(13) 0.13(2) 0.024(13) 0.072(17) 0.057(13)
C18 0.105(7) 0.087(6) 0.060(5) 0.016(4) 0.029(5) 0.039(5)
C19 0.189(13) 0.063(6) 0.083(7) 0.014(5) 0.017(8) 0.030(7)
N1' 0.037(8) 0.062(12) 0.076(17) 0.033(9) -0.012(10) -0.025(8)
O7' 0.046 0.050 0.033 0.014 0.010 -0.013
C13' 0.025(6) 0.047(7) 0.062(8) 0.011(6) -0.009(6) -0.004(5)
C14' 0.052(10) 0.063(10) 0.082(13) 0.001(9) 0.028(9) -0.012(8)
C15' 0.055(13) 0.086(17) 0.067(12) 0.022(12) -0.014(10) 0.019(11)
C16' 0.043(10) 0.050(9) 0.071(12) 0.011(8) -0.005(8) -0.018(7)
C17' 0.084(13) 0.075(11) 0.057(9) 0.024(8) 0.003(9) -0.025(9)
Cl1 0.0469(9) 0.0466(8) 0.0474(8) 0.0105(6) -0.0138(7) -0.0046(7)
Cl2 0.0423(9) 0.0539(9) 0.0516(9) 0.0098(7) -0.0093(7) 0.0206(7)
Cl3 0.0473(9) 0.0356(7) 0.0702(11) 0.0134(7) 0.0299(8) 0.0116(6)
Cl4 0.0449(9) 0.0387(7) 0.0611(9) 0.0181(6) 0.0232(8) -0.0046(6)
Cl5 0.0286(7) 0.0536(8) 0.0435(8) 0.0244(6) 0.0020(6) 0.0080(6)
Cl6 0.0267(7) 0.0519(8) 0.0503(8) 0.0247(7) 0.0061(6) -0.0054(6)
La1 0.02154(18) 0.03109(19) 0.03258(19) 0.01025(12) -0.00278(12) 0.00061(12)
O1 0.040 0.042 0.041 0.019 -0.012 -0.004
O2 0.040 0.041 0.045 0.017 -0.013 0.001
O1' 0.040 0.042 0.041 0.019 -0.012 -0.004
O2' 0.040 0.041 0.045 0.017 -0.013 0.001
O3 0.028(2) 0.0287(19) 0.046(2) 0.0142(16) -0.0107(17) 0.0003(15)
O4 0.035(2) 0.0317(19) 0.047(2) 0.0153(16) -0.0105(18) 0.0007(16)
O5 0.0198(18) 0.0375(19) 0.042(2) 0.0158(16) 0.0054(16) 0.0060(15)
O6 0.029(2) 0.050(2) 0.035(2) 0.0112(17) -0.0101(17) 0.0127(17)
O8 0.066(3) 0.056(3) 0.056(3) 0.002(2) 0.004(2) 0.015(2)
O1W 0.032(2) 0.056(3) 0.047(3) 0.022(2) -0.001(2) 0.006(2)

loop_
_atom_type_symbol
_atom_type_description
_atom_type_scat_dispersion_real
_atom_type_scat_dispersion_imag
_atom_type_scat_source
C C 0.0033 0.0016 'International Tables Vol C Tables 4.2.6.8 and 6.1.1.4'
H H 0.0000 0.0000 'International Tables Vol C Tables 4.2.6.8 and 6.1.1.4'
N N 0.0061 0.0033 'International Tables Vol C Tables 4.2.6.8 and 6.1.1.4'
O O 0.0106 0.0060 'International Tables Vol C Tables 4.2.6.8 and 6.1.1.4'
Cl Cl 0.1484 0.1585 'International Tables Vol C Tables 4.2.6.8 and 6.1.1.4'
La La -0.2871 2.4523 'International Tables Vol C Tables 4.2.6.8 and 6.1.1.4'

loop_
_geom_angle_atom_site_label_1
_geom_angle_atom_site_label_2
_geom_angle_atom_site_label_3
_geom_angle
_geom_angle_site_symmetry_1
_geom_angle_site_symmetry_3
O2 C1 O1 121.9(6) . .
O2' C1 O1' 130.1(12) . .
O2' C1 C2 118.6(9) . .
O2 C1 C2 122.1(5) . .
O1 C1 C2 115.0(6) . .
O1' C1 C2 111.3(8) . .
C4 C2 C3 120.8(6) . .
C4 C2 C1 119.1(5) . .
C3 C2 C1 120.1(5) . .
C2 C3 C4 121.1(5) . 2_766
C2 C3 Cl1 119.8(5) . .
C4 C3 Cl1 119.1(5) 2_766 .
C2 C4 C3 118.0(5) . 2_766
C2 C4 Cl2 121.1(5) . .
C3 C4 Cl2 120.8(5) 2_766 .
O3 C5 O4 126.6(5) . .
O3 C5 C6 119.2(5) . .
O4 C5 C6 114.2(5) . .
C7 C6 C8 118.9(5) . 2_655
C7 C6 C5 119.5(5) . .
C8 C6 C5 121.6(4) 2_655 .
C8 C7 C6 121.5(5) . .
C8 C7 Cl3 119.3(4) . .
C6 C7 Cl3 119.0(4) . .
C7 C8 C6 119.5(5) . 2_655
C7 C8 Cl4 120.8(4) . .
C6 C8 Cl4 119.6(4) 2_655 .
O6 C9 O5 121.9(5) . .
O6 C9 C10 117.9(5) . .
O5 C9 C10 120.1(5) . .
O6 C9 La1 61.0(3) . .
O5 C9 La1 61.5(3) . .
C10 C9 La1 171.7(4) . .
C12 C10 C11 116.5(5) . .
C12 C10 C9 122.0(5) . .
C11 C10 C9 121.5(5) . .
C12 C11 C10 122.2(5) 2_565 .
C12 C11 Cl5 120.0(4) 2_565 .
C10 C11 Cl5 117.7(4) . .
C11 C12 C10 121.2(5) 2_565 .
C11 C12 Cl6 119.6(4) 2_565 .
C10 C12 Cl6 119.2(4) . .
C13 N1 C14 117.3(17) . .
C13 N1 C16 116(2) . .
C14 N1 C16 125.9(19) . .
C13 O7 La1 144.1(9) . .
O7 C13 N1 125.1(16) . .
O7 C13 H13A 117.4 . .
N1 C13 H13A 117.4 . .
N1 C14 C15 115(3) . .
N1 C14 H14A 108.6 . .
C15 C14 H14A 108.6 . .
N1 C14 H14B 108.6 . .
C15 C14 H14B 108.6 . .
H14A C14 H14B 107.5 . .
C14 C15 H15A 109.5 . .
C14 C15 H15B 109.5 . .
H15A C15 H15B 109.5 . .
C14 C15 H15C 109.5 . .
H15A C15 H15C 109.5 . .
H15B C15 H15C 109.5 . .
N1 C16 C17 108(2) . .
N1 C16 H16A 110.2 . .
C17 C16 H16A 110.2 . .
N1 C16 H16B 110.2 . .
C17 C16 H16B 110.2 . .
H16A C16 H16B 108.5 . .
C16 C17 H17A 109.5 . .
C16 C17 H17B 109.5 . .
H17A C17 H17B 109.5 . .
C16 C17 H17C 109.5 . .
H17A C17 H17C 109.5 . .
H17B C17 H17C 109.5 . .
O8 C18 C19 128.1(9) . .
O8 C18 H18A 105.3 . .
C19 C18 H18A 105.3 . .
O8 C18 H18B 105.3 . .
C19 C18 H18B 105.3 . .
H18A C18 H18B 106.0 . .
C18 C19 H19A 109.5 . .
C18 C19 H19B 109.5 . .
H19A C19 H19B 109.5 . .
C18 C19 H19C 109.5 . .
H19A C19 H19C 109.5 . .
H19B C19 H19C 109.5 . .
C13' N1' C14' 121.6(16) . .
C13' N1' C16' 113.2(18) . .
C14' N1' C16' 124.9(18) . .
C13' O7' La1 128.6(10) . .
O7' C13' N1' 121.7(15) . .
O7' C13' H13B 119.2 . .
N1' C13' H13B 119.2 . .
C15' C14' N1' 105.6(19) . .
C15' C14' H14C 110.6 . .
N1' C14' H14C 110.6 . .
C15' C14' H14D 110.6 . .
N1' C14' H14D 110.6 . .
H14C C14' H14D 108.8 . .
C14' C15' H15D 109.5 . .
C14' C15' H15E 109.5 . .
H15D C15' H15E 109.5 . .
C14' C15' H15F 109.5 . .
H15D C15' H15F 109.5 . .
H15E C15' H15F 109.5 . .
C17' C16' N1' 107.4(19) . .
C17' C16' H16C 110.2 . .
N1' C16' H16C 110.2 . .
C17' C16' H16D 110.2 . .
N1' C16' H16D 110.2 . .
H16C C16' H16D 108.5 . .
C16' C17' H17D 109.5 . .
C16' C17' H17E 109.5 . .
H17D C17' H17E 109.5 . .
C16' C17' H17F 109.5 . .
H17D C17' H17F 109.5 . .
H17E C17' H17F 109.5 . .
O1' La1 O4 141.8(4) . 2_665
O1 La1 O4 134.30(15) . 2_665
O1' La1 O3 74.0(4) . .
O1 La1 O3 87.57(15) . .
O4 La1 O3 133.00(12) 2_665 .
O1' La1 O7' 70.8(5) . .
O4 La1 O7' 71.0(3) 2_665 .
O3 La1 O7' 125.5(3) . .
O1' La1 O8 88.8(4) . .
O1 La1 O8 73.03(18) . .
O4 La1 O8 76.44(15) 2_665 .
O3 La1 O8 147.82(15) . .
O7' La1 O8 70.6(3) . .
O1' La1 O5 102.4(4) . 2_665
O1 La1 O5 114.99(17) . 2_665
O4 La1 O5 70.45(12) 2_665 2_665
O3 La1 O5 72.42(12) . 2_665
O7' La1 O5 76.1(2) . 2_665
O8 La1 O5 138.96(15) . 2_665
O1 La1 O7 70.7(2) . .
O4 La1 O7 69.8(2) 2_665 .
O3 La1 O7 121.2(2) . .
O8 La1 O7 76.8(2) . .
O5 La1 O7 69.47(18) 2_665 .
O1' La1 O1W 71.0(4) . .
O1 La1 O1W 66.47(16) . .
O4 La1 O1W 134.95(13) 2_665 .
O3 La1 O1W 73.93(13) . .
O7' La1 O1W 128.2(2) . .
O8 La1 O1W 74.83(15) . .
O5 La1 O1W 146.18(12) 2_665 .
O7 La1 O1W 133.8(2) . .
O1' La1 O6 136.3(4) . .
O1 La1 O6 126.80(17) . .
O4 La1 O6 72.64(12) 2_665 .
O3 La1 O6 101.14(12) . .
O7' La1 O6 133.0(3) . .
O8 La1 O6 72.67(15) . .
O5 La1 O6 117.68(11) 2_665 .
O7 La1 O6 135.9(2) . .
O1W La1 O6 66.08(12) . .
O1' La1 O5 144.9(4) . .
O1 La1 O5 154.58(15) . .
O4 La1 O5 70.85(11) 2_665 .
O3 La1 O5 71.54(11) . .
O7' La1 O5 137.0(3) . .
O8 La1 O5 117.90(14) . .
O5 La1 O5 73.08(12) 2_665 .
O7 La1 O5 132.5(2) . .
O1W La1 O5 93.23(11) . .
O6 La1 O5 47.93(11) . .
O1' La1 C9 145.6(4) . .
O1 La1 C9 143.69(17) . .
O4 La1 C9 71.88(13) 2_665 .
O3 La1 C9 84.76(13) . .
O7' La1 C9 142.5(3) . .
O8 La1 C9 95.76(16) . .
O5 La1 C9 96.32(13) 2_665 .
O7 La1 C9 141.6(3) . .
O1W La1 C9 77.31(14) . .
O6 La1 C9 23.84(13) . .
O5 La1 C9 24.24(12) . .
C1 O1 La1 155.5(5) . .
C1 O1' La1 136.7(11) . .
C5 O3 La1 138.6(3) . .
C5 O4 La1 141.7(3) . 2_665
C9 O5 La1 152.9(4) . 2_665
C9 O5 La1 94.2(3) . .
La1 O5 La1 106.92(12) 2_665 .
C9 O6 La1 95.2(3) . .
C18 O8 La1 128.8(6) . .
C18 O8 H8A 131.4 . .
La1 O8 H8A 99.5 . .
La1 O1W H1WB 109.7 . .
La1 O1W H1WC 109.8 . .
H1WB O1W H1WC 108.2 . .

loop_
_geom_bond_atom_site_label_1
_geom_bond_atom_site_label_2
_geom_bond_distance
_geom_bond_site_symmetry_2
C1 O2' 1.207(19) .
C1 O2 1.207(8) .
C1 O1 1.227(8) .
C1 O1' 1.433(17) .
C1 C2 1.529(8) .
C2 C4 1.358(8) .
C2 C3 1.364(8) .
C3 C4 1.410(8) 2_766
C3 Cl1 1.744(6) .
C4 C3 1.410(8) 2_766
C4 Cl2 1.713(6) .
C5 O3 1.234(6) .
C5 O4 1.276(6) .
C5 C6 1.510(7) .
C6 C7 1.396(7) .
C6 C8 1.402(8) 2_655
C7 C8 1.392(7) .
C7 Cl3 1.720(5) .
C8 C6 1.402(8) 2_655
C8 Cl4 1.700(5) .
C9 O6 1.253(7) .
C9 O5 1.271(6) .
C9 C10 1.501(7) .
C9 La1 3.087(6) .
C10 C12 1.397(7) .
C10 C11 1.399(7) .
C11 C12 1.380(7) 2_565
C11 Cl5 1.733(5) .
C12 C11 1.380(7) 2_565
C12 Cl6 1.712(5) .
N1 C13 1.36(2) .
N1 C14 1.37(4) .
N1 C16 1.43(3) .
O7 C13 1.19(2) .
O7 La1 2.571(10) .
C13 H13A 0.9500 .
C14 C15 1.43(3) .
C14 H14A 0.9900 .
C14 H14B 0.9900 .
C15 H15A 0.9800 .
C15 H15B 0.9800 .
C15 H15C 0.9800 .
C16 C17 1.50(3) .
C16 H16A 0.9900 .
C16 H16B 0.9900 .
C17 H17A 0.9800 .
C17 H17B 0.9800 .
C17 H17C 0.9800 .
C18 O8 1.254(10) .
C18 C19 1.510(11) .
C18 H18A 0.9900 .
C18 H18B 0.9900 .
C19 H19A 0.9800 .
C19 H19B 0.9800 .
C19 H19C 0.9800 .
N1' C13' 1.36(2) .
N1' C14' 1.45(3) .
N1' C16' 1.59(2) .
O7' C13' 1.262(17) .
O7' La1 2.519(13) .
C13' H13B 0.9500 .
C14' C15' 1.44(3) .
C14' H14C 0.9900 .
C14' H14D 0.9900 .
C15' H15D 0.9800 .
C15' H15E 0.9800 .
C15' H15F 0.9800 .
C16' C17' 1.48(2) .
C16' H16C 0.9900 .
C16' H16D 0.9900 .
C17' H17D 0.9800 .
C17' H17E 0.9800 .
C17' H17F 0.9800 .
La1 O1' 2.439(16) .
La1 O1 2.466(5) .
La1 O4 2.491(3) 2_665
La1 O3 2.509(4) .
La1 O8 2.528(4) .
La1 O5 2.548(4) 2_665
La1 O1W 2.584(4) .
La1 O6 2.711(4) .
La1 O5 2.721(4) .
O4 La1 2.491(3) 2_665
O5 La1 2.548(4) 2_665
O8 H8A 0.9499 .
O1W H1WB 0.8500 .
O1W H1WC 0.8500 .

loop_
_geom_torsion_atom_site_label_1
_geom_torsion_atom_site_label_2
_geom_torsion_atom_site_label_3
_geom_torsion_atom_site_label_4
_geom_torsion
_geom_torsion_site_symmetry_1
_geom_torsion_site_symmetry_4
O2' C1 C2 C4 -79.1(12) . .
O2 C1 C2 C4 -120.6(7) . .
O1 C1 C2 C4 70.5(8) . .
O1' C1 C2 C4 100.8(10) . .
O2' C1 C2 C3 98.1(12) . .
O2 C1 C2 C3 56.6(9) . .
O1 C1 C2 C3 -112.3(7) . .
O1' C1 C2 C3 -82.0(10) . .
C4 C2 C3 C4 -4.5(10) . 2_766
C1 C2 C3 C4 178.3(5) . 2_766
C4 C2 C3 Cl1 177.6(5) . .
C1 C2 C3 Cl1 0.5(8) . .
C3 C2 C4 C3 4.4(10) . 2_766
C1 C2 C4 C3 -178.4(5) . 2_766
C3 C2 C4 Cl2 -177.4(5) . .
C1 C2 C4 Cl2 -0.2(8) . .
O3 C5 C6 C7 62.6(7) . .
O4 C5 C6 C7 -119.9(6) . .
O3 C5 C6 C8 -118.2(6) . 2_655
O4 C5 C6 C8 59.3(7) . 2_655
C8 C6 C7 C8 -1.4(9) 2_655 .
C5 C6 C7 C8 177.8(5) . .
C8 C6 C7 Cl3 -176.2(4) 2_655 .
C5 C6 C7 Cl3 3.0(7) . .
C6 C7 C8 C6 1.4(9) . 2_655
Cl3 C7 C8 C6 176.2(4) . 2_655
C6 C7 C8 Cl4 -177.7(4) . .
Cl3 C7 C8 Cl4 -2.9(7) . .
O6 C9 C10 C12 111.5(6) . .
O5 C9 C10 C12 -69.0(7) . .
O6 C9 C10 C11 -67.1(7) . .
O5 C9 C10 C11 112.4(6) . .
C12 C10 C11 C12 3.0(9) . 2_565
C9 C10 C11 C12 -178.4(5) . 2_565
C12 C10 C11 Cl5 -178.5(4) . .
C9 C10 C11 Cl5 0.2(7) . .
C11 C10 C12 C11 -2.9(9) . 2_565
C9 C10 C12 C11 178.4(5) . 2_565
C11 C10 C12 Cl6 178.7(4) . .
C9 C10 C12 Cl6 0.1(7) . .
La1 O7 C13 N1 -178.8(12) . .
C14 N1 C13 O7 -175(2) . .
C16 N1 C13 O7 15(3) . .
C13 N1 C14 C15 -101(2) . .
C16 N1 C14 C15 67(4) . .
C13 N1 C16 C17 110(2) . .
C14 N1 C16 C17 -59(4) . .
La1 O7' C13' N1' 178.2(15) . .
C14' N1' C13' O7' -8(3) . .
C16' N1' C13' O7' 177.6(17) . .
C13' N1' C14' C15' 91(3) . .
C16' N1' C14' C15' -96(3) . .
C13' N1' C16' C17' 99(2) . .
C14' N1' C16' C17' -74(3) . .
O2 C1 O1 La1 -8.0(17) . .
C2 C1 O1 La1 160.9(10) . .
O2' C1 O1' La1 41(2) . .
C2 C1 O1' La1 -139.3(11) . .
O4 C5 O3 La1 5.1(9) . .
C6 C5 O3 La1 -177.7(3) . .
O3 C5 O4 La1 -3.1(9) . 2_665
C6 C5 O4 La1 179.6(4) . 2_665
O6 C9 O5 La1 -132.9(6) . 2_665
C10 C9 O5 La1 47.5(10) . 2_665
La1 C9 O5 La1 -141.8(8) . 2_665
O6 C9 O5 La1 8.9(5) . .
C10 C9 O5 La1 -170.7(4) . .
O5 C9 O6 La1 -8.9(6) . .
C10 C9 O6 La1 170.6(4) . .
C19 C18 O8 La1 -163.2(7) . .
